data_4320491
loop_
_publ_author_name
'Andreas Leineweber'
'Herbert Jacobs'
'Steve Hull'

_publ_contact_author 'Prof. Dr. Herbert Jacobs'
_publ_contact_author_email jacobs@pop.uni-dortmund.de
_publ_contact_author_fax '+49 231 755 5048'
_publ_contact_author_phone '+49 231 755 3803'
_publ_section_title
;
 Ordering of Nitrogen in Nickel Nitride Ni3N Determined by Neutron
 Diffraction
;
_journal_name_full 'Inorganic Chemistry'
_journal_page_first 5818
_journal_page_last 5822
_journal_paper_doi 10.1021/ic0104860
_journal_volume 40
_journal_year 2001
_chemical_formula_sum 'N Ni3'
_space_group_IT_number 182
_symmetry_cell_setting hexagonal
_symmetry_space_group_name_Hall 'P 6c 2c'
_symmetry_space_group_name_H-M 'P 63 2 2'
_cell_angle_alpha 90.0
_cell_angle_beta 90.0
_cell_angle_gamma 120.0
_cell_formula_units_Z 2
_cell_length_a 4.628995(24)
_cell_length_b 4.628995
_cell_length_c 4.31263
_cell_volume 80.0288(4)
_computing_structure_refinement GSAS
_pd_block_id 2001-05-14T21:18|PHASE_1||
_pd_phase_name Ni3N
_refine_ls_goodness_of_fit_all 1.64
_refine_ls_number_parameters 56
_refine_ls_shift/esd_max .02
_refine_ls_shift/esd_mean .00
_cod_data_source_file ic0104860_07.cif
_cod_data_source_block 150_phase_1
_cod_original_formula_sum 'Ni3 N'
_cod_database_code 4320491
_cod_database_fobs_code 4320491

loop_
_symmetry_equiv_pos_as_xyz
+x,+y,+z
x-y,+x,+z+1/2
-y,x-y,+z
-x,-y,+z+1/2
y-x,-x,+z
+y,y-x,+z+1/2
x-y,-y,-z
+x,x-y,-z+1/2
+y,+x,-z
y-x,+y,-z+1/2
-x,y-x,-z
-y,-x,-z+1/2

loop_
_atom_site_label
_atom_site_fract_x
_atom_site_fract_y
_atom_site_fract_z
_atom_site_occupancy
_atom_site_thermal_displace_type
_atom_site_U_iso_or_equiv
_atom_site_symmetry_multiplicity
Ni1 .32825(14) .0 .0 1.0 Uiso .00755(6) 6
N1 .33333 .66667 .25 .9706(17) Uiso .00630(8) 2
N2 .0 .0 .25 .0294(17) Uiso .00630(8) 2

loop_
_atom_type_symbol
_atom_type_number_in_cell
NI 6.0
N 2.0
